data_2224982
loop_
_publ_author_name
'Raza, Abdul Rauf'
'Saddiqa, Aisha'
'Tahir, M. Nawaz'
'Danish, Muhammad'
'Iqbal, Mohammad Saeed'

_publ_section_title
;
 Methyl 2-methyl-3,5-dinitrobenzoate
;
_journal_coeditor_code HB5296
_journal_issue 2
_journal_name_full 'Acta Crystallographica Section E'
_journal_page_first o288
_journal_paper_doi 10.1107/S1600536809055494
_journal_volume 66
_journal_year 2010
_chemical_formula_iupac 'C9 H8 N2 O6'
_chemical_formula_moiety 'C9 H8 N2 O6'
_chemical_formula_sum 'C9 H8 N2 O6'
_chemical_formula_weight 240.17
_chemical_name_systematic
;
Methyl 2-methyl-3,5-dinitrobenzoate
;
_space_group_IT_number 19
_symmetry_cell_setting orthorhombic
_symmetry_space_group_name_Hall 'P 2ac 2ab'
_symmetry_space_group_name_H-M 'P 21 21 21'
_atom_sites_solution_hydrogens geom
_atom_sites_solution_primary direct
_atom_sites_solution_secondary difmap
_audit_creation_method SHELXL-97
_cell_angle_alpha 90
_cell_angle_beta 90
_cell_angle_gamma 90
_cell_formula_units_Z 4
_cell_length_a 6.7948(5)
_cell_length_b 8.8478(8)
_cell_length_c 17.3539(17)
_cell_measurement_reflns_used 1510
_cell_measurement_temperature 296(2)
_cell_measurement_theta_max 28.31
_cell_measurement_theta_min 2.35
_cell_volume 1043.30(16)
_computing_cell_refinement 'SAINT (Bruker, 2007)'
_computing_data_collection 'APEX2 (Bruker, 2007)'
_computing_data_reduction 'SAINT (Bruker, 2007)'
_computing_molecular_graphics 'ORTEP-3 (Farrugia, 1997) and PLATON (Spek, 2009)'
_computing_publication_material
;
WinGX (Farrugia, 1999) and PLATON (Spek, 2009)
;
_computing_structure_refinement 'SHELXL97 (Sheldrick, 2008)'
_computing_structure_solution 'SHELXS97 (Sheldrick, 2008)'
_diffrn_ambient_temperature 296(2)
_diffrn_detector_area_resol_mean 7.40
_diffrn_measured_fraction_theta_full 0.999
_diffrn_measured_fraction_theta_max 0.999
_diffrn_measurement_device_type 'Bruker Kappa APEXII CCD'
_diffrn_measurement_method \w
_diffrn_radiation_monochromator graphite
_diffrn_radiation_source 'fine-focus sealed tube'
_diffrn_radiation_type MoK\a
_diffrn_radiation_wavelength 0.71073
_diffrn_reflns_av_R_equivalents 0.0339
_diffrn_reflns_av_sigmaI/netI 0.0376
_diffrn_reflns_limit_h_max 9
_diffrn_reflns_limit_h_min -5
_diffrn_reflns_limit_k_max 9
_diffrn_reflns_limit_k_min -11
_diffrn_reflns_limit_l_max 21
_diffrn_reflns_limit_l_min -23
_diffrn_reflns_number 6284
_diffrn_reflns_theta_full 28.31
_diffrn_reflns_theta_max 28.31
_diffrn_reflns_theta_min 2.35
_diffrn_standards_number 0
_exptl_absorpt_coefficient_mu 0.131
_exptl_absorpt_correction_T_max 0.987
_exptl_absorpt_correction_T_min 0.985
_exptl_absorpt_correction_type multi-scan
_exptl_absorpt_process_details '(SADABS; Bruker, 2005)'
_exptl_crystal_colour Colourless
_exptl_crystal_density_diffrn 1.529
_exptl_crystal_density_method 'not measured'
_exptl_crystal_description needle
_exptl_crystal_F_000 496
_exptl_crystal_size_max 0.30
_exptl_crystal_size_mid 0.10
_exptl_crystal_size_min 0.09
_refine_diff_density_max 0.163
_refine_diff_density_min -0.165
_refine_ls_goodness_of_fit_ref 1.021
_refine_ls_hydrogen_treatment constr
_refine_ls_matrix_type full
_refine_ls_number_parameters 156
_refine_ls_number_reflns 1510
_refine_ls_number_restraints 0
_refine_ls_restrained_S_all 1.021
_refine_ls_R_factor_all 0.0765
_refine_ls_R_factor_gt 0.0407
_refine_ls_shift/su_max 0.000
_refine_ls_shift/su_mean 0.000
_refine_ls_structure_factor_coef Fsqd
_refine_ls_weighting_details 'calc w=1/[\s^2^(Fo^2^)+(0.0444P)^2^+0.0609P] where P=(Fo^2^+2Fc^2^)/3'
_refine_ls_weighting_scheme calc
_refine_ls_wR_factor_gt 0.0861
_refine_ls_wR_factor_ref 0.0974
_reflns_number_gt 1001
_reflns_number_total 1510
_reflns_threshold_expression I>2\s(I)
_cod_data_source_file hb5296.cif
_cod_data_source_block I
_cod_database_code 2224982
_cod_database_fobs_code 2224982

loop_
_symmetry_equiv_pos_site_id
_symmetry_equiv_pos_as_xyz
1 x,y,z
2 1/2-x,-y,1/2+z
3 1/2+x,1/2-y,-z
4 -x,1/2+y,1/2-z

loop_
_atom_site_aniso_label
_atom_site_aniso_U_11
_atom_site_aniso_U_22
_atom_site_aniso_U_33
_atom_site_aniso_U_12
_atom_site_aniso_U_13
_atom_site_aniso_U_23
O1 0.0486(11) 0.0371(11) 0.0983(17) -0.0068(9) 0.0159(12) 0.0010(11)
O2 0.0356(10) 0.0614(13) 0.0950(17) 0.0043(10) 0.0103(11) 0.0042(13)
O3 0.104(2) 0.0439(13) 0.0988(19) 0.0038(14) -0.0224(16) 0.0074(12)
O4 0.0598(13) 0.0670(14) 0.0843(17) -0.0270(11) -0.0044(13) -0.0147(13)
O5 0.0706(16) 0.0951(18) 0.113(2) -0.0172(15) 0.0572(16) -0.0307(16)
O6 0.0693(15) 0.0584(15) 0.0916(19) 0.0121(12) 0.0221(14) -0.0147(13)
N1 0.0574(15) 0.0460(15) 0.0450(14) -0.0120(13) 0.0060(12) -0.0029(11)
N2 0.0467(14) 0.0669(19) 0.0520(16) 0.0031(13) 0.0099(12) -0.0151(14)
C1 0.0305(12) 0.0395(16) 0.0367(14) -0.0004(11) -0.0031(11) -0.0010(11)
C2 0.0325(13) 0.0404(15) 0.0315(13) 0.0011(12) -0.0033(11) 0.0000(11)
C3 0.0438(15) 0.0372(15) 0.0355(14) -0.0059(13) -0.0059(12) 0.0005(11)
C4 0.0354(14) 0.0507(17) 0.0389(16) -0.0069(13) 0.0014(12) 0.0003(13)
C5 0.0311(13) 0.0474(16) 0.0395(15) 0.0006(12) 0.0022(10) -0.0071(12)
C6 0.0380(14) 0.0405(15) 0.0457(16) -0.0013(12) -0.0032(12) -0.0018(12)
C7 0.0357(14) 0.0414(16) 0.0437(16) -0.0032(12) -0.0005(12) -0.0011(12)
C8 0.066(2) 0.049(2) 0.140(4) -0.0214(17) 0.028(2) 0.010(2)
C9 0.0468(15) 0.0458(16) 0.0547(19) 0.0022(13) 0.0062(15) -0.0038(13)

loop_
_atom_site_type_symbol
_atom_site_label
_atom_site_fract_x
_atom_site_fract_y
_atom_site_fract_z
_atom_site_U_iso_or_equiv
_atom_site_thermal_displace_type
_atom_site_calc_flag
_atom_site_refinement_flags
_atom_site_occupancy
O O1 0.7519(3) 0.6592(2) 0.08307(14) 0.0613(8) Uani . . 1.000
O O2 0.9455(3) 0.4581(2) 0.07824(14) 0.0640(8) Uani . . 1.000
O O3 0.4935(4) -0.0440(3) 0.14759(15) 0.0822(10) Uani . . 1.000
O O4 0.2279(3) 0.0187(2) 0.08784(14) 0.0704(9) Uani . . 1.000
O O5 0.0268(4) 0.4613(3) 0.26197(17) 0.0929(10) Uani . . 1.000
O O6 0.1892(3) 0.6626(3) 0.23914(14) 0.0731(9) Uani . . 1.000
N N1 0.3765(4) 0.0489(3) 0.12346(13) 0.0495(8) Uani . . 1.000
N N2 0.1635(3) 0.5275(3) 0.23353(14) 0.0552(10) Uani . . 1.000
C C1 0.6122(3) 0.4298(3) 0.11981(14) 0.0356(8) Uani . . 1.000
C C2 0.5898(3) 0.2738(3) 0.10750(14) 0.0348(8) Uani . . 1.000
C C3 0.4175(4) 0.2112(3) 0.13733(14) 0.0388(8) Uani . . 1.000
C C4 0.2759(4) 0.2888(3) 0.17786(15) 0.0417(9) Uani . . 1.000
C C5 0.3090(4) 0.4397(3) 0.18916(15) 0.0393(8) Uani . . 1.000
C C6 0.4714(4) 0.5114(3) 0.16018(15) 0.0414(9) Uani . . 1.000
C C7 0.7890(4) 0.5130(3) 0.09141(16) 0.0403(9) Uani . . 1.000
C C8 0.9151(5) 0.7524(3) 0.0570(3) 0.0850(16) Uani . . 1.000
C C9 0.7325(4) 0.1820(3) 0.06173(17) 0.0491(10) Uani . . 1.000
H H4 0.16360 0.24127 0.19659 0.0500 Uiso . . 1.000
H H6 0.48749 0.61477 0.16753 0.0497 Uiso . . 1.000
H H8A 1.02426 0.74060 0.09162 0.1274 Uiso . . 1.000
H H8B 0.87514 0.85644 0.05607 0.1274 Uiso . . 1.000
H H8C 0.95366 0.72162 0.00616 0.1274 Uiso . . 1.000
H H9A 0.83335 0.14382 0.09519 0.0737 Uiso . . 1.000
H H9B 0.79104 0.24423 0.02263 0.0737 Uiso . . 1.000
H H9C 0.66471 0.09904 0.03793 0.0737 Uiso . . 1.000

loop_
_atom_type_symbol
_atom_type_description
_atom_type_scat_dispersion_real
_atom_type_scat_dispersion_imag
_atom_type_scat_source
O O 0.0106 0.0060 'International Tables Vol C Tables 4.2.6.8 and 6.1.1.4'
N N 0.0061 0.0033 'International Tables Vol C Tables 4.2.6.8 and 6.1.1.4'
H H 0.0000 0.0000 'International Tables Vol C Tables 4.2.6.8 and 6.1.1.4'
C C 0.0033 0.0016 'International Tables Vol C Tables 4.2.6.8 and 6.1.1.4'

loop_
_geom_angle_atom_site_label_1
_geom_angle_atom_site_label_2
_geom_angle_atom_site_label_3
_geom_angle_site_symmetry_1
_geom_angle_site_symmetry_2
_geom_angle_site_symmetry_3
_geom_angle
_geom_angle_publ_flag
C7 O1 C8 . . . 116.3(2) no
O3 N1 O4 . . . 124.7(3) no
O3 N1 C3 . . . 118.4(3) no
O4 N1 C3 . . . 116.9(2) no
O5 N2 O6 . . . 123.9(3) no
O5 N2 C5 . . . 118.4(3) no
O6 N2 C5 . . . 117.7(2) no
C2 C1 C6 . . . 120.9(2) no
C2 C1 C7 . . . 121.4(2) no
C6 C1 C7 . . . 117.7(2) no
C1 C2 C3 . . . 115.1(2) no
C1 C2 C9 . . . 123.0(2) no
C3 C2 C9 . . . 121.8(2) no
N1 C3 C2 . . . 118.8(2) no
N1 C3 C4 . . . 115.8(2) no
C2 C3 C4 . . . 125.4(2) no
C3 C4 C5 . . . 116.5(2) no
N2 C5 C4 . . . 118.6(2) no
N2 C5 C6 . . . 119.2(2) no
C4 C5 C6 . . . 122.2(3) no
C1 C6 C5 . . . 120.0(2) no
O1 C7 O2 . . . 123.1(3) no
O1 C7 C1 . . . 111.4(2) no
O2 C7 C1 . . . 125.5(2) no
C3 C4 H4 . . . 122.00 no
C5 C4 H4 . . . 122.00 no
C1 C6 H6 . . . 120.00 no
C5 C6 H6 . . . 120.00 no
O1 C8 H8A . . . 109.00 no
O1 C8 H8B . . . 109.00 no
O1 C8 H8C . . . 109.00 no
H8A C8 H8B . . . 109.00 no
H8A C8 H8C . . . 109.00 no
H8B C8 H8C . . . 110.00 no
C2 C9 H9A . . . 109.00 no
C2 C9 H9B . . . 109.00 no
C2 C9 H9C . . . 109.00 no
H9A C9 H9B . . . 109.00 no
H9A C9 H9C . . . 110.00 no
H9B C9 H9C . . . 109.00 no

loop_
_geom_bond_atom_site_label_1
_geom_bond_atom_site_label_2
_geom_bond_site_symmetry_1
_geom_bond_site_symmetry_2
_geom_bond_distance
_geom_bond_publ_flag
O1 C7 . . 1.326(3) no
O1 C8 . . 1.454(4) no
O2 C7 . . 1.191(3) no
O3 N1 . . 1.218(4) no
O4 N1 . . 1.214(3) no
O5 N2 . . 1.204(4) no
O6 N2 . . 1.212(4) no
N1 C3 . . 1.482(4) no
N2 C5 . . 1.474(4) no
C1 C2 . . 1.405(4) no
C1 C6 . . 1.388(4) no
C1 C7 . . 1.493(4) no
C2 C3 . . 1.395(3) no
C2 C9 . . 1.494(4) no
C3 C4 . . 1.375(4) no
C4 C5 . . 1.368(4) no
C5 C6 . . 1.369(4) no
C4 H4 . . 0.9300 no
C6 H6 . . 0.9300 no
C8 H8A . . 0.9600 no
C8 H8B . . 0.9600 no
C8 H8C . . 0.9600 no
C9 H9A . . 0.9600 no
C9 H9B . . 0.9600 no
C9 H9C . . 0.9600 no

loop_
_geom_hbond_atom_site_label_D
_geom_hbond_atom_site_label_H
_geom_hbond_atom_site_label_A
_geom_hbond_site_symmetry_A
_geom_hbond_distance_DH
_geom_hbond_distance_HA
_geom_hbond_distance_DA
_geom_hbond_angle_DHA
_geom_hbond_publ_flag
C9 H9C O2 3_455 0.96 2.56 3.353(4) 140 yes

loop_
_geom_torsion_atom_site_label_1
_geom_torsion_atom_site_label_2
_geom_torsion_atom_site_label_3
_geom_torsion_atom_site_label_4
_geom_torsion_site_symmetry_1
_geom_torsion_site_symmetry_2
_geom_torsion_site_symmetry_3
_geom_torsion_site_symmetry_4
_geom_torsion
_geom_torsion_publ_flag
C8 O1 C7 O2 . . . . -0.4(5) no
C8 O1 C7 C1 . . . . 178.9(3) no
O3 N1 C3 C2 . . . . 60.3(3) no
O3 N1 C3 C4 . . . . -121.3(3) no
O4 N1 C3 C2 . . . . -119.0(3) no
O4 N1 C3 C4 . . . . 59.4(3) no
O5 N2 C5 C4 . . . . 4.3(4) no
O5 N2 C5 C6 . . . . -176.2(3) no
O6 N2 C5 C4 . . . . -175.8(3) no
O6 N2 C5 C6 . . . . 3.7(4) no
C6 C1 C2 C3 . . . . 1.1(3) no
C6 C1 C2 C9 . . . . 177.4(2) no
C7 C1 C2 C3 . . . . 179.9(2) no
C7 C1 C2 C9 . . . . -3.8(4) no
C2 C1 C6 C5 . . . . 0.6(4) no
C7 C1 C6 C5 . . . . -178.3(2) no
C2 C1 C7 O1 . . . . 157.0(2) no
C2 C1 C7 O2 . . . . -23.7(4) no
C6 C1 C7 O1 . . . . -24.1(3) no
C6 C1 C7 O2 . . . . 155.2(3) no
C1 C2 C3 N1 . . . . 176.8(2) no
C1 C2 C3 C4 . . . . -1.4(4) no
C9 C2 C3 N1 . . . . 0.4(4) no
C9 C2 C3 C4 . . . . -177.8(3) no
N1 C3 C4 C5 . . . . -178.2(2) no
C2 C3 C4 C5 . . . . 0.1(4) no
C3 C4 C5 N2 . . . . -178.9(2) no
C3 C4 C5 C6 . . . . 1.7(4) no
N2 C5 C6 C1 . . . . 178.5(2) no
C4 C5 C6 C1 . . . . -2.0(4) no

loop_
_cod_related_entry_id
_cod_related_entry_database
_cod_related_entry_code
1 ChemSpider 2958419
